data_7106157
loop_
_publ_author_name
'Xiaochen Xie'
'Mairi F. Haddow'
'Stephen M. Mansell'
'Nicholas C. Norman'
'Christopher A. Russell'

_publ_section_title
;
 New Polycyclic Borazine Species
;
_journal_name_full Chem.Commun.
_journal_page_first 3748
_journal_paper_doi 10.1039/c1cc10196j
_journal_volume 47
_journal_year 2011
_chemical_formula_moiety 'C32 H44 B6 N8'
_chemical_formula_sum 'C32 H44 B6 N8'
_chemical_formula_weight 605.61
_chemical_name_systematic
;
?
;
_space_group_IT_number 2
_symmetry_cell_setting triclinic
_symmetry_space_group_name_Hall '-P 1'
_symmetry_space_group_name_H-M 'P -1'
_atom_sites_solution_hydrogens geom
_atom_sites_solution_primary direct
_atom_sites_solution_secondary difmap
_audit_creation_method SHELXL-97
_cell_angle_alpha 94.107(6)
_cell_angle_beta 104.802(5)
_cell_angle_gamma 119.494(3)
_cell_formula_units_Z 2
_cell_length_a 11.9997(8)
_cell_length_b 12.1731(9)
_cell_length_c 14.0679(13)
_cell_measurement_reflns_used 4524
_cell_measurement_temperature 100(2)
_cell_measurement_theta_max 64.83
_cell_measurement_theta_min 4.62
_cell_volume 1681.0(2)
_computing_cell_refinement 'Bruker PROTEUM'
_computing_data_collection 'Bruker PROTEUM'
_computing_data_reduction 'Bruker SAINT'
_computing_molecular_graphics 'Bruker ShelXTL'
_computing_publication_material 'Bruker ShelXTL'
_computing_structure_refinement 'SHELXL-97 (Sheldrick, 2008)'
_computing_structure_solution 'SHELXS-97 (Sheldrick, 2008)'
_diffrn_ambient_temperature 100(2)
_diffrn_measured_fraction_theta_full 0.956
_diffrn_measured_fraction_theta_max 0.956
_diffrn_measurement_device_type 'Bruker Microstar CCD area detector'
_diffrn_measurement_method 'phi and omega scans'
_diffrn_radiation_monochromator graphite
_diffrn_radiation_source 'rotating anode'
_diffrn_radiation_type CuK\a
_diffrn_radiation_wavelength 1.54178
_diffrn_reflns_av_R_equivalents 0.0000
_diffrn_reflns_av_sigmaI/netI 0.0489
_diffrn_reflns_limit_h_max 14
_diffrn_reflns_limit_h_min -13
_diffrn_reflns_limit_k_max 14
_diffrn_reflns_limit_k_min -13
_diffrn_reflns_limit_l_max 16
_diffrn_reflns_limit_l_min -11
_diffrn_reflns_number 5585
_diffrn_reflns_theta_full 65.83
_diffrn_reflns_theta_max 65.83
_diffrn_reflns_theta_min 3.34
_exptl_absorpt_coefficient_mu 0.540
_exptl_absorpt_correction_T_max 0.8642
_exptl_absorpt_correction_T_min 0.4159
_exptl_absorpt_correction_type multi-scan
_exptl_absorpt_process_details 'SADABS V2008/1'
_exptl_crystal_colour colourless
_exptl_crystal_density_diffrn 1.196
_exptl_crystal_density_method 'not measured'
_exptl_crystal_description block
_exptl_crystal_F_000 644
_exptl_crystal_size_max 0.6
_exptl_crystal_size_mid 0.4
_exptl_crystal_size_min 0.1
_refine_diff_density_max 0.442
_refine_diff_density_min -0.418
_refine_diff_density_rms 0.076
_refine_ls_extinction_method none
_refine_ls_goodness_of_fit_ref 1.046
_refine_ls_hydrogen_treatment constr
_refine_ls_matrix_type full
_refine_ls_number_parameters 424
_refine_ls_number_reflns 5585
_refine_ls_number_restraints 0
_refine_ls_restrained_S_all 1.046
_refine_ls_R_factor_all 0.0847
_refine_ls_R_factor_gt 0.0676
_refine_ls_shift/su_max 0.000
_refine_ls_shift/su_mean 0.000
_refine_ls_structure_factor_coef Fsqd
_refine_ls_weighting_details 'calc w=1/[\s^2^(Fo^2^)+(0.0843P)^2^+2.4969P] where P=(Fo^2^+2Fc^2^)/3'
_refine_ls_weighting_scheme calc
_refine_ls_wR_factor_gt 0.1655
_refine_ls_wR_factor_ref 0.1850
_reflns_number_gt 4832
_reflns_number_total 5585
_reflns_threshold_expression >2sigma(I)
_cod_data_source_file c1cc10196j.txt
_cod_data_source_block 6
_cod_original_sg_symbol_Hall -P1
_cod_original_sg_symbol_H-M P-1
_cod_database_code 7106157

loop_
_symmetry_equiv_pos_as_xyz
'x, y, z'
'-x, -y, -z'

loop_
_atom_site_label
_atom_site_type_symbol
_atom_site_fract_x
_atom_site_fract_y
_atom_site_fract_z
_atom_site_U_iso_or_equiv
_atom_site_adp_type
_atom_site_occupancy
_atom_site_symmetry_multiplicity
_atom_site_calc_flag
_atom_site_refinement_flags
_atom_site_disorder_assembly
_atom_site_disorder_group
B1 B 0.0516(3) 0.2768(4) 0.1988(3) 0.0190(8) Uani 1 1 d . . .
B2 B -0.0107(4) 0.3041(4) 0.0284(3) 0.0173(8) Uani 1 1 d . . .
B3 B 0.1377(4) 0.3040(4) 0.0632(3) 0.0196(8) Uani 1 1 d . . .
B4 B 0.0534(3) 0.2770(4) 0.3215(3) 0.0194(8) Uani 1 1 d . . .
B5 B -0.0060(4) 0.1922(4) 0.4635(3) 0.0193(8) Uani 1 1 d . . .
B6 B 0.1449(4) 0.3394(4) 0.5008(3) 0.0188(8) Uani 1 1 d . . .
N1 N -0.0374(3) 0.3031(3) 0.1251(2) 0.0191(6) Uani 1 1 d . . .
N2 N 0.1393(3) 0.2563(3) 0.1567(2) 0.0200(6) Uani 1 1 d . . .
N3 N -0.0873(3) 0.3136(3) -0.0610(2) 0.0211(6) Uani 1 1 d . . .
N4 N 0.2547(3) 0.3682(3) 0.0356(2) 0.0211(6) Uani 1 1 d . . .
N5 N -0.0362(3) 0.1639(3) 0.3531(2) 0.0179(6) Uani 1 1 d . . .
N6 N 0.1482(3) 0.3873(3) 0.4068(2) 0.0177(6) Uani 1 1 d . . .
N7 N -0.0830(3) 0.1090(3) 0.5169(2) 0.0219(6) Uani 1 1 d . . .
N8 N 0.2612(3) 0.3914(3) 0.5869(2) 0.0217(6) Uani 1 1 d . . .
C1 C -0.1485(3) 0.2990(3) 0.1471(2) 0.0187(7) Uani 1 1 d . . .
C2 C -0.2823(3) 0.2026(4) 0.0901(3) 0.0245(8) Uani 1 1 d . . .
H2 H -0.2995 0.1413 0.0340 0.029 Uiso 1 1 calc R . .
C3 C -0.3897(4) 0.1957(4) 0.1142(3) 0.0259(8) Uani 1 1 d . . .
H3 H -0.4801 0.1288 0.0753 0.031 Uiso 1 1 calc R . .
C4 C -0.3669(4) 0.2853(4) 0.1948(3) 0.0286(9) Uani 1 1 d . . .
H4 H -0.4411 0.2814 0.2104 0.034 Uiso 1 1 calc R . .
C5 C -0.2343(4) 0.3809(4) 0.2525(3) 0.0261(8) Uani 1 1 d . . .
H5 H -0.2177 0.4416 0.3087 0.031 Uiso 1 1 calc R . .
C6 C -0.1261(3) 0.3884(3) 0.2288(2) 0.0214(7) Uani 1 1 d . . .
H6 H -0.0359 0.4550 0.2683 0.026 Uiso 1 1 calc R . .
C7 C 0.2104(3) 0.1961(3) 0.1975(3) 0.0202(7) Uani 1 1 d . . .
C8 C 0.2096(3) 0.1034(3) 0.1323(3) 0.0242(8) Uani 1 1 d . . .
H8 H 0.1611 0.0815 0.0621 0.029 Uiso 1 1 calc R . .
C9 C 0.2780(4) 0.0427(4) 0.1682(3) 0.0305(9) Uani 1 1 d . . .
H9 H 0.2766 -0.0198 0.1226 0.037 Uiso 1 1 calc R . .
C10 C 0.3492(4) 0.0733(4) 0.2711(3) 0.0313(9) Uani 1 1 d . . .
H10 H 0.3976 0.0330 0.2961 0.038 Uiso 1 1 calc R . .
C11 C 0.3483(3) 0.1630(4) 0.3364(3) 0.0280(8) Uani 1 1 d . . .
H11 H 0.3954 0.1832 0.4068 0.034 Uiso 1 1 calc R . .
C12 C 0.2797(3) 0.2240(4) 0.3006(3) 0.0222(7) Uani 1 1 d . . .
H12 H 0.2800 0.2852 0.3467 0.027 Uiso 1 1 calc R . .
C13 C -0.1813(3) 0.3579(4) -0.0699(3) 0.0260(8) Uani 1 1 d . . .
H13A H -0.2749 0.2831 -0.0974 0.039 Uiso 1 1 calc R . .
H13B H -0.1664 0.4174 -0.1153 0.039 Uiso 1 1 calc R . .
H13C H -0.1660 0.4032 -0.0030 0.039 Uiso 1 1 calc R . .
C14 C -0.0799(4) 0.2790(4) -0.1604(3) 0.0272(8) Uani 1 1 d . . .
H14A H -0.0407 0.3569 -0.1869 0.041 Uiso 1 1 calc R . .
H14B H -0.1714 0.2150 -0.2071 0.041 Uiso 1 1 calc R . .
H14C H -0.0226 0.2420 -0.1537 0.041 Uiso 1 1 calc R . .
C15 C 0.2606(4) 0.4299(4) -0.0501(3) 0.0267(8) Uani 1 1 d . . .
H15A H 0.1720 0.4186 -0.0834 0.040 Uiso 1 1 calc R . .
H15B H 0.2836 0.3896 -0.0985 0.040 Uiso 1 1 calc R . .
H15C H 0.3301 0.5227 -0.0259 0.040 Uiso 1 1 calc R . .
C16 C 0.3897(3) 0.3982(4) 0.0942(3) 0.0255(8) Uani 1 1 d . . .
H16A H 0.3886 0.3747 0.1593 0.038 Uiso 1 1 calc R . .
H16B H 0.4554 0.4914 0.1059 0.038 Uiso 1 1 calc R . .
H16C H 0.4157 0.3489 0.0568 0.038 Uiso 1 1 calc R . .
C17 C -0.1539(3) 0.0559(3) 0.2787(2) 0.0211(7) Uani 1 1 d . . .
C18 C -0.1401(4) -0.0197(4) 0.2086(3) 0.0262(8) Uani 1 1 d . . .
H18 H -0.0524 -0.0006 0.2110 0.031 Uiso 1 1 calc R . .
C19 C -0.2556(4) -0.1232(4) 0.1355(3) 0.0313(9) Uani 1 1 d . . .
H19 H -0.2458 -0.1736 0.0873 0.038 Uiso 1 1 calc R . .
C20 C -0.3834(4) -0.1541(4) 0.1315(3) 0.0332(10) Uani 1 1 d . . .
H20 H -0.4616 -0.2268 0.0826 0.040 Uiso 1 1 calc R . .
C21 C -0.3965(4) -0.0768(4) 0.2003(3) 0.0304(9) Uani 1 1 d . . .
H21 H -0.4843 -0.0958 0.1976 0.036 Uiso 1 1 calc R . .
C22 C -0.2822(3) 0.0277(4) 0.2726(3) 0.0248(8) Uani 1 1 d . . .
H22 H -0.2923 0.0805 0.3185 0.030 Uiso 1 1 calc R . .
C23 C 0.2278(3) 0.5187(3) 0.4001(2) 0.0203(7) Uani 1 1 d . . .
C24 C 0.3007(3) 0.5525(3) 0.3339(3) 0.0224(7) Uani 1 1 d . . .
H24 H 0.2966 0.4872 0.2893 0.027 Uiso 1 1 calc R . .
C25 C 0.3805(4) 0.6835(4) 0.3331(3) 0.0293(9) Uani 1 1 d . . .
H25 H 0.4295 0.7063 0.2869 0.035 Uiso 1 1 calc R . .
C26 C 0.3891(4) 0.7794(4) 0.3979(3) 0.0330(9) Uani 1 1 d . . .
H26 H 0.4463 0.8681 0.3986 0.040 Uiso 1 1 calc R . .
C27 C 0.3136(4) 0.7454(4) 0.4622(3) 0.0322(9) Uani 1 1 d . . .
H27 H 0.3168 0.8109 0.5059 0.039 Uiso 1 1 calc R . .
C28 C 0.2332(3) 0.6159(3) 0.4631(3) 0.0265(8) Uani 1 1 d . . .
H28 H 0.1813 0.5934 0.5073 0.032 Uiso 1 1 calc R . .
C29 C -0.1793(4) -0.0305(3) 0.4812(3) 0.0263(8) Uani 1 1 d . . .
H29A H -0.2720 -0.0489 0.4670 0.039 Uiso 1 1 calc R . .
H29B H -0.1605 -0.0742 0.5333 0.039 Uiso 1 1 calc R . .
H29C H -0.1704 -0.0622 0.4193 0.039 Uiso 1 1 calc R . .
C30 C -0.0745(4) 0.1554(4) 0.6183(3) 0.0276(8) Uani 1 1 d . . .
H30A H -0.0162 0.2503 0.6380 0.041 Uiso 1 1 calc R . .
H30B H -0.0359 0.1181 0.6660 0.041 Uiso 1 1 calc R . .
H30C H -0.1656 0.1289 0.6193 0.041 Uiso 1 1 calc R . .
C31 C 0.2643(4) 0.3353(4) 0.6747(3) 0.0268(8) Uani 1 1 d . . .
H31A H 0.1767 0.2548 0.6615 0.040 Uiso 1 1 calc R . .
H31B H 0.2818 0.3970 0.7336 0.040 Uiso 1 1 calc R . .
H31C H 0.3367 0.3165 0.6883 0.040 Uiso 1 1 calc R . .
C32 C 0.3968(3) 0.4992(4) 0.5983(3) 0.0281(8) Uani 1 1 d . . .
H32A H 0.3981 0.5223 0.5331 0.042 Uiso 1 1 calc R . .
H32B H 0.4629 0.4735 0.6212 0.042 Uiso 1 1 calc R . .
H32C H 0.4203 0.5743 0.6482 0.042 Uiso 1 1 calc R . .

loop_
_atom_site_aniso_label
_atom_site_aniso_U_11
_atom_site_aniso_U_22
_atom_site_aniso_U_33
_atom_site_aniso_U_23
_atom_site_aniso_U_13
_atom_site_aniso_U_12
B1 0.0156(16) 0.0210(19) 0.0111(18) 0.0035(15) 0.0031(14) 0.0039(15)
B2 0.0211(17) 0.0168(18) 0.0091(18) 0.0040(14) 0.0044(14) 0.0067(15)
B3 0.0266(19) 0.025(2) 0.0090(18) 0.0018(15) 0.0053(14) 0.0152(16)
B4 0.0155(16) 0.026(2) 0.0140(19) 0.0054(16) 0.0024(14) 0.0102(15)
B5 0.0237(18) 0.029(2) 0.0085(18) 0.0045(16) 0.0057(14) 0.0161(17)
B6 0.0248(18) 0.0215(19) 0.0112(19) 0.0017(15) 0.0055(15) 0.0135(16)
N1 0.0188(13) 0.0259(15) 0.0097(14) 0.0049(12) 0.0054(11) 0.0093(12)
N2 0.0190(13) 0.0269(15) 0.0106(14) 0.0045(12) 0.0042(11) 0.0101(12)
N3 0.0253(14) 0.0256(15) 0.0086(14) 0.0043(11) 0.0033(11) 0.0120(12)
N4 0.0239(14) 0.0272(16) 0.0133(14) 0.0085(12) 0.0093(11) 0.0124(13)
N5 0.0185(13) 0.0215(15) 0.0076(14) 0.0035(11) 0.0032(10) 0.0068(12)
N6 0.0212(13) 0.0183(14) 0.0094(13) 0.0046(11) 0.0042(11) 0.0076(11)
N7 0.0259(14) 0.0280(16) 0.0113(14) 0.0059(12) 0.0073(11) 0.0132(13)
N8 0.0233(13) 0.0266(16) 0.0115(15) 0.0053(12) 0.0024(11) 0.0120(13)
C1 0.0212(16) 0.0229(18) 0.0122(16) 0.0109(14) 0.0073(13) 0.0102(14)
C2 0.0234(17) 0.0295(19) 0.0140(17) 0.0080(15) 0.0046(14) 0.0098(15)
C3 0.0201(16) 0.0270(19) 0.026(2) 0.0101(16) 0.0062(14) 0.0098(15)
C4 0.0283(18) 0.041(2) 0.032(2) 0.0197(18) 0.0176(16) 0.0246(18)
C5 0.0348(19) 0.032(2) 0.0165(18) 0.0091(15) 0.0125(15) 0.0193(17)
C6 0.0251(17) 0.0262(18) 0.0132(16) 0.0091(14) 0.0067(13) 0.0129(15)
C7 0.0138(14) 0.0266(18) 0.0169(17) 0.0086(14) 0.0054(13) 0.0078(14)
C8 0.0270(17) 0.0287(19) 0.0179(18) 0.0084(15) 0.0103(14) 0.0137(15)
C9 0.0320(19) 0.031(2) 0.033(2) 0.0073(17) 0.0164(16) 0.0167(17)
C10 0.0289(19) 0.032(2) 0.043(2) 0.0216(18) 0.0166(17) 0.0188(17)
C11 0.0239(17) 0.036(2) 0.026(2) 0.0188(17) 0.0096(15) 0.0152(16)
C12 0.0187(15) 0.0304(19) 0.0172(18) 0.0112(15) 0.0078(13) 0.0113(14)
C13 0.0230(16) 0.030(2) 0.0196(19) 0.0064(15) 0.0024(14) 0.0118(15)
C14 0.0323(18) 0.032(2) 0.0104(17) 0.0047(15) 0.0066(14) 0.0125(16)
C15 0.0333(18) 0.031(2) 0.0211(19) 0.0153(16) 0.0160(15) 0.0165(17)
C16 0.0242(17) 0.0297(19) 0.0217(19) 0.0094(16) 0.0106(14) 0.0117(15)
C17 0.0233(16) 0.0234(18) 0.0087(16) 0.0051(14) 0.0032(13) 0.0077(15)
C18 0.0278(18) 0.033(2) 0.0142(17) 0.0098(15) 0.0076(14) 0.0131(16)
C19 0.042(2) 0.0224(19) 0.0185(19) 0.0024(15) 0.0095(16) 0.0102(17)
C20 0.033(2) 0.024(2) 0.019(2) 0.0027(16) -0.0014(15) 0.0036(16)
C21 0.0245(18) 0.032(2) 0.024(2) 0.0112(17) 0.0036(15) 0.0093(16)
C22 0.0236(17) 0.0252(18) 0.0207(19) 0.0076(15) 0.0063(14) 0.0097(15)
C23 0.0173(15) 0.0231(17) 0.0122(16) 0.0035(14) -0.0031(12) 0.0086(14)
C24 0.0189(15) 0.0261(18) 0.0176(18) 0.0078(14) 0.0038(13) 0.0095(14)
C25 0.0215(17) 0.036(2) 0.022(2) 0.0164(17) 0.0027(14) 0.0106(16)
C26 0.0318(19) 0.027(2) 0.030(2) 0.0110(17) -0.0023(16) 0.0135(17)
C27 0.0356(19) 0.0252(19) 0.029(2) 0.0022(16) -0.0005(16) 0.0168(16)
C28 0.0280(17) 0.0266(19) 0.0198(19) 0.0051(15) 0.0050(14) 0.0123(15)
C29 0.0306(18) 0.0232(18) 0.0227(19) 0.0105(15) 0.0119(15) 0.0104(15)
C30 0.0364(19) 0.042(2) 0.0144(18) 0.0118(16) 0.0157(15) 0.0236(18)
C31 0.0314(18) 0.028(2) 0.0119(17) 0.0015(15) 0.0003(14) 0.0134(16)
C32 0.0222(16) 0.037(2) 0.0178(19) 0.0061(16) 0.0016(14) 0.0130(16)

loop_
_atom_type_symbol
_atom_type_description
_atom_type_scat_dispersion_real
_atom_type_scat_dispersion_imag
_atom_type_scat_source
C C 0.0181 0.0091 'International Tables Vol C Tables 4.2.6.8 and 6.1.1.4'
H H 0.0000 0.0000 'International Tables Vol C Tables 4.2.6.8 and 6.1.1.4'
B B 0.0090 0.0039 'International Tables Vol C Tables 4.2.6.8 and 6.1.1.4'
N N 0.0311 0.0180 'International Tables Vol C Tables 4.2.6.8 and 6.1.1.4'

loop_
_geom_angle_atom_site_label_1
_geom_angle_atom_site_label_2
_geom_angle_atom_site_label_3
_geom_angle
_geom_angle_site_symmetry_1
_geom_angle_site_symmetry_3
_geom_angle_publ_flag
N2 B1 N1 111.6(3) . . ?
N2 B1 B4 125.2(3) . . ?
N1 B1 B4 123.1(3) . . ?
N3 B2 N1 125.4(3) . . ?
N3 B2 B3 133.6(3) . . ?
N1 B2 B3 100.8(3) . . ?
N4 B3 N2 122.2(3) . . ?
N4 B3 B2 131.3(3) . . ?
N2 B3 B2 103.8(3) . . ?
N6 B4 N5 111.6(3) . . ?
N6 B4 B1 124.4(3) . . ?
N5 B4 B1 123.9(3) . . ?
N7 B5 N5 125.7(3) . . ?
N7 B5 B6 133.2(3) . . ?
N5 B5 B6 101.0(3) . . ?
N8 B6 N6 122.6(3) . . ?
N8 B6 B5 130.8(3) . . ?
N6 B6 B5 104.1(3) . . ?
C1 N1 B1 118.5(3) . . ?
C1 N1 B2 129.3(3) . . ?
B1 N1 B2 111.0(3) . . ?
C7 N2 B1 125.2(3) . . ?
C7 N2 B3 126.6(3) . . ?
B1 N2 B3 108.2(3) . . ?
B2 N3 C13 126.7(3) . . ?
B2 N3 C14 122.5(3) . . ?
C13 N3 C14 110.8(3) . . ?
B3 N4 C16 125.6(3) . . ?
B3 N4 C15 123.5(3) . . ?
C16 N4 C15 110.4(3) . . ?
C17 N5 B4 119.3(3) . . ?
C17 N5 B5 127.7(3) . . ?
B4 N5 B5 111.4(3) . . ?
C23 N6 B4 125.3(3) . . ?
C23 N6 B6 126.7(3) . . ?
B4 N6 B6 107.9(3) . . ?
B5 N7 C30 122.5(3) . . ?
B5 N7 C29 126.5(3) . . ?
C30 N7 C29 111.0(3) . . ?
B6 N8 C31 123.4(3) . . ?
B6 N8 C32 126.0(3) . . ?
C31 N8 C32 110.4(3) . . ?
C2 C1 C6 118.4(3) . . ?
C2 C1 N1 120.9(3) . . ?
C6 C1 N1 120.7(3) . . ?
C3 C2 C1 120.7(3) . . ?
C3 C2 H2 119.6 . . ?
C1 C2 H2 119.6 . . ?
C2 C3 C4 120.6(3) . . ?
C2 C3 H3 119.7 . . ?
C4 C3 H3 119.7 . . ?
C3 C4 C5 119.2(3) . . ?
C3 C4 H4 120.4 . . ?
C5 C4 H4 120.4 . . ?
C6 C5 C4 120.5(3) . . ?
C6 C5 H5 119.7 . . ?
C4 C5 H5 119.7 . . ?
C5 C6 C1 120.6(3) . . ?
C5 C6 H6 119.7 . . ?
C1 C6 H6 119.7 . . ?
C12 C7 C8 118.1(3) . . ?
C12 C7 N2 122.8(3) . . ?
C8 C7 N2 119.1(3) . . ?
C9 C8 C7 121.3(3) . . ?
C9 C8 H8 119.4 . . ?
C7 C8 H8 119.4 . . ?
C8 C9 C10 120.0(3) . . ?
C8 C9 H9 120.0 . . ?
C10 C9 H9 120.0 . . ?
C11 C10 C9 119.1(4) . . ?
C11 C10 H10 120.5 . . ?
C9 C10 H10 120.5 . . ?
C10 C11 C12 121.0(3) . . ?
C10 C11 H11 119.5 . . ?
C12 C11 H11 119.5 . . ?
C11 C12 C7 120.5(3) . . ?
C11 C12 H12 119.8 . . ?
C7 C12 H12 119.8 . . ?
N3 C13 H13A 109.5 . . ?
N3 C13 H13B 109.5 . . ?
H13A C13 H13B 109.5 . . ?
N3 C13 H13C 109.5 . . ?
H13A C13 H13C 109.5 . . ?
H13B C13 H13C 109.5 . . ?
N3 C14 H14A 109.5 . . ?
N3 C14 H14B 109.5 . . ?
H14A C14 H14B 109.5 . . ?
N3 C14 H14C 109.5 . . ?
H14A C14 H14C 109.5 . . ?
H14B C14 H14C 109.5 . . ?
N4 C15 H15A 109.5 . . ?
N4 C15 H15B 109.5 . . ?
H15A C15 H15B 109.5 . . ?
N4 C15 H15C 109.5 . . ?
H15A C15 H15C 109.5 . . ?
H15B C15 H15C 109.5 . . ?
N4 C16 H16A 109.5 . . ?
N4 C16 H16B 109.5 . . ?
H16A C16 H16B 109.5 . . ?
N4 C16 H16C 109.5 . . ?
H16A C16 H16C 109.5 . . ?
H16B C16 H16C 109.5 . . ?
C22 C17 C18 119.1(3) . . ?
C22 C17 N5 120.6(3) . . ?
C18 C17 N5 120.2(3) . . ?
C19 C18 C17 119.5(3) . . ?
C19 C18 H18 120.2 . . ?
C17 C18 H18 120.2 . . ?
C20 C19 C18 121.4(4) . . ?
C20 C19 H19 119.3 . . ?
C18 C19 H19 119.3 . . ?
C19 C20 C21 118.8(3) . . ?
C19 C20 H20 120.6 . . ?
C21 C20 H20 120.6 . . ?
C22 C21 C20 120.3(4) . . ?
C22 C21 H21 119.8 . . ?
C20 C21 H21 119.8 . . ?
C17 C22 C21 120.8(3) . . ?
C17 C22 H22 119.6 . . ?
C21 C22 H22 119.6 . . ?
C24 C23 C28 119.0(3) . . ?
C24 C23 N6 122.3(3) . . ?
C28 C23 N6 118.7(3) . . ?
C23 C24 C25 119.7(3) . . ?
C23 C24 H24 120.1 . . ?
C25 C24 H24 120.1 . . ?
C26 C25 C24 121.0(4) . . ?
C26 C25 H25 119.5 . . ?
C24 C25 H25 119.5 . . ?
C25 C26 C27 119.3(4) . . ?
C25 C26 H26 120.3 . . ?
C27 C26 H26 120.3 . . ?
C26 C27 C28 120.2(4) . . ?
C26 C27 H27 119.9 . . ?
C28 C27 H27 119.9 . . ?
C27 C28 C23 120.7(4) . . ?
C27 C28 H28 119.6 . . ?
C23 C28 H28 119.6 . . ?
N7 C29 H29A 109.5 . . ?
N7 C29 H29B 109.5 . . ?
H29A C29 H29B 109.5 . . ?
N7 C29 H29C 109.5 . . ?
H29A C29 H29C 109.5 . . ?
H29B C29 H29C 109.5 . . ?
N7 C30 H30A 109.5 . . ?
N7 C30 H30B 109.5 . . ?
H30A C30 H30B 109.5 . . ?
N7 C30 H30C 109.5 . . ?
H30A C30 H30C 109.5 . . ?
H30B C30 H30C 109.5 . . ?
N8 C31 H31A 109.5 . . ?
N8 C31 H31B 109.5 . . ?
H31A C31 H31B 109.5 . . ?
N8 C31 H31C 109.5 . . ?
H31A C31 H31C 109.5 . . ?
H31B C31 H31C 109.5 . . ?
N8 C32 H32A 109.5 . . ?
N8 C32 H32B 109.5 . . ?
H32A C32 H32B 109.5 . . ?
N8 C32 H32C 109.5 . . ?
H32A C32 H32C 109.5 . . ?
H32B C32 H32C 109.5 . . ?

loop_
_geom_bond_atom_site_label_1
_geom_bond_atom_site_label_2
_geom_bond_distance
_geom_bond_site_symmetry_2
_geom_bond_publ_flag
B1 N2 1.440(5) . ?
B1 N1 1.462(5) . ?
B1 B4 1.722(5) . ?
B2 N3 1.405(5) . ?
B2 N1 1.474(5) . ?
B2 B3 1.723(5) . ?
B3 N4 1.405(5) . ?
B3 N2 1.475(5) . ?
B4 N6 1.451(4) . ?
B4 N5 1.457(5) . ?
B5 N7 1.409(5) . ?
B5 N5 1.474(4) . ?
B5 B6 1.718(5) . ?
B6 N8 1.404(4) . ?
B6 N6 1.485(5) . ?
N1 C1 1.421(4) . ?
N2 C7 1.421(5) . ?
N3 C13 1.456(5) . ?
N3 C14 1.469(4) . ?
N4 C16 1.458(4) . ?
N4 C15 1.464(4) . ?
N5 C17 1.428(4) . ?
N6 C23 1.430(4) . ?
N7 C30 1.455(4) . ?
N7 C29 1.456(4) . ?
N8 C31 1.454(5) . ?
N8 C32 1.459(4) . ?
C1 C2 1.396(5) . ?
C1 C6 1.398(5) . ?
C2 C3 1.381(5) . ?
C2 H2 0.9500 . ?
C3 C4 1.386(5) . ?
C3 H3 0.9500 . ?
C4 C5 1.387(5) . ?
C4 H4 0.9500 . ?
C5 C6 1.384(5) . ?
C5 H5 0.9500 . ?
C6 H6 0.9500 . ?
C7 C12 1.396(5) . ?
C7 C8 1.397(5) . ?
C8 C9 1.383(5) . ?
C8 H8 0.9500 . ?
C9 C10 1.394(6) . ?
C9 H9 0.9500 . ?
C10 C11 1.380(6) . ?
C10 H10 0.9500 . ?
C11 C12 1.388(5) . ?
C11 H11 0.9500 . ?
C12 H12 0.9500 . ?
C13 H13A 0.9800 . ?
C13 H13B 0.9800 . ?
C13 H13C 0.9800 . ?
C14 H14A 0.9800 . ?
C14 H14B 0.9800 . ?
C14 H14C 0.9800 . ?
C15 H15A 0.9800 . ?
C15 H15B 0.9800 . ?
C15 H15C 0.9800 . ?
C16 H16A 0.9800 . ?
C16 H16B 0.9800 . ?
C16 H16C 0.9800 . ?
C17 C22 1.380(5) . ?
C17 C18 1.396(5) . ?
C18 C19 1.390(5) . ?
C18 H18 0.9500 . ?
C19 C20 1.372(6) . ?
C19 H19 0.9500 . ?
C20 C21 1.393(6) . ?
C20 H20 0.9500 . ?
C21 C22 1.385(5) . ?
C21 H21 0.9500 . ?
C22 H22 0.9500 . ?
C23 C24 1.385(5) . ?
C23 C28 1.391(5) . ?
C24 C25 1.402(5) . ?
C24 H24 0.9500 . ?
C25 C26 1.373(6) . ?
C25 H25 0.9500 . ?
C26 C27 1.383(6) . ?
C26 H26 0.9500 . ?
C27 C28 1.389(5) . ?
C27 H27 0.9500 . ?
C28 H28 0.9500 . ?
C29 H29A 0.9800 . ?
C29 H29B 0.9800 . ?
C29 H29C 0.9800 . ?
C30 H30A 0.9800 . ?
C30 H30B 0.9800 . ?
C30 H30C 0.9800 . ?
C31 H31A 0.9800 . ?
C31 H31B 0.9800 . ?
C31 H31C 0.9800 . ?
C32 H32A 0.9800 . ?
C32 H32B 0.9800 . ?
C32 H32C 0.9800 . ?

loop_
_geom_torsion_atom_site_label_1
_geom_torsion_atom_site_label_2
_geom_torsion_atom_site_label_3
_geom_torsion_atom_site_label_4
_geom_torsion
_geom_torsion_site_symmetry_1
_geom_torsion_site_symmetry_2
_geom_torsion_site_symmetry_3
_geom_torsion_site_symmetry_4
_geom_torsion_publ_flag
N3 B2 B3 N4 33.4(6) . . . . ?
N1 B2 B3 N4 -141.6(4) . . . . ?
N3 B2 B3 N2 -165.5(4) . . . . ?
N1 B2 B3 N2 19.6(3) . . . . ?
N2 B1 B4 N6 81.7(4) . . . . ?
N1 B1 B4 N6 -95.7(4) . . . . ?
N2 B1 B4 N5 -95.1(4) . . . . ?
N1 B1 B4 N5 87.4(4) . . . . ?
N7 B5 B6 N8 32.7(6) . . . . ?
N5 B5 B6 N8 -143.1(4) . . . . ?
N7 B5 B6 N6 -165.7(4) . . . . ?
N5 B5 B6 N6 18.5(3) . . . . ?
N2 B1 N1 C1 167.2(3) . . . . ?
B4 B1 N1 C1 -15.1(5) . . . . ?
N2 B1 N1 B2 -1.2(4) . . . . ?
B4 B1 N1 B2 176.6(3) . . . . ?
N3 B2 N1 C1 6.6(6) . . . . ?
B3 B2 N1 C1 -178.0(3) . . . . ?
N3 B2 N1 B1 173.3(3) . . . . ?
B3 B2 N1 B1 -11.2(3) . . . . ?
N1 B1 N2 C7 -162.4(3) . . . . ?
B4 B1 N2 C7 19.9(5) . . . . ?
N1 B1 N2 B3 15.5(4) . . . . ?
B4 B1 N2 B3 -162.2(3) . . . . ?
N4 B3 N2 C7 -39.9(5) . . . . ?
B2 B3 N2 C7 156.7(3) . . . . ?
N4 B3 N2 B1 142.2(3) . . . . ?
B2 B3 N2 B1 -21.2(3) . . . . ?
N1 B2 N3 C13 17.5(6) . . . . ?
B3 B2 N3 C13 -156.3(4) . . . . ?
N1 B2 N3 C14 -163.0(3) . . . . ?
B3 B2 N3 C14 23.2(6) . . . . ?
N2 B3 N4 C16 -1.4(5) . . . . ?
B2 B3 N4 C16 156.9(3) . . . . ?
N2 B3 N4 C15 -172.6(3) . . . . ?
B2 B3 N4 C15 -14.3(5) . . . . ?
N6 B4 N5 C17 166.7(3) . . . . ?
B1 B4 N5 C17 -16.1(5) . . . . ?
N6 B4 N5 B5 -0.1(4) . . . . ?
B1 B4 N5 B5 177.1(3) . . . . ?
N7 B5 N5 C17 7.2(6) . . . . ?
B6 B5 N5 C17 -176.6(3) . . . . ?
N7 B5 N5 B4 172.6(3) . . . . ?
B6 B5 N5 B4 -11.2(3) . . . . ?
N5 B4 N6 C23 -165.3(3) . . . . ?
B1 B4 N6 C23 17.6(5) . . . . ?
N5 B4 N6 B6 13.6(4) . . . . ?
B1 B4 N6 B6 -163.6(3) . . . . ?
N8 B6 N6 C23 -37.0(5) . . . . ?
B5 B6 N6 C23 159.5(3) . . . . ?
N8 B6 N6 B4 144.2(3) . . . . ?
B5 B6 N6 B4 -19.3(3) . . . . ?
N5 B5 N7 C30 -160.5(3) . . . . ?
B6 B5 N7 C30 24.6(6) . . . . ?
N5 B5 N7 C29 19.5(6) . . . . ?
B6 B5 N7 C29 -155.4(4) . . . . ?
N6 B6 N8 C31 -171.7(3) . . . . ?
B5 B6 N8 C31 -13.0(6) . . . . ?
N6 B6 N8 C32 2.3(5) . . . . ?
B5 B6 N8 C32 161.0(3) . . . . ?
B1 N1 C1 C2 -112.8(4) . . . . ?
B2 N1 C1 C2 53.2(5) . . . . ?
B1 N1 C1 C6 64.9(4) . . . . ?
B2 N1 C1 C6 -129.2(4) . . . . ?
C6 C1 C2 C3 -0.4(5) . . . . ?
N1 C1 C2 C3 177.3(3) . . . . ?
C1 C2 C3 C4 0.9(6) . . . . ?
C2 C3 C4 C5 -1.3(6) . . . . ?
C3 C4 C5 C6 1.3(6) . . . . ?
C4 C5 C6 C1 -0.8(6) . . . . ?
C2 C1 C6 C5 0.3(5) . . . . ?
N1 C1 C6 C5 -177.4(3) . . . . ?
B1 N2 C7 C12 -44.0(5) . . . . ?
B3 N2 C7 C12 138.4(3) . . . . ?
B1 N2 C7 C8 134.9(3) . . . . ?
B3 N2 C7 C8 -42.6(5) . . . . ?
C12 C7 C8 C9 -1.5(5) . . . . ?
N2 C7 C8 C9 179.5(3) . . . . ?
C7 C8 C9 C10 0.3(5) . . . . ?
C8 C9 C10 C11 1.0(6) . . . . ?
C9 C10 C11 C12 -1.0(6) . . . . ?
C10 C11 C12 C7 -0.2(5) . . . . ?
C8 C7 C12 C11 1.5(5) . . . . ?
N2 C7 C12 C11 -179.6(3) . . . . ?
B4 N5 C17 C22 -110.1(4) . . . . ?
B5 N5 C17 C22 54.4(5) . . . . ?
B4 N5 C17 C18 67.7(5) . . . . ?
B5 N5 C17 C18 -127.9(4) . . . . ?
C22 C17 C18 C19 -1.2(6) . . . . ?
N5 C17 C18 C19 -178.9(3) . . . . ?
C17 C18 C19 C20 -1.0(6) . . . . ?
C18 C19 C20 C21 2.2(6) . . . . ?
C19 C20 C21 C22 -1.2(6) . . . . ?
C18 C17 C22 C21 2.1(6) . . . . ?
N5 C17 C22 C21 179.9(3) . . . . ?
C20 C21 C22 C17 -0.9(6) . . . . ?
B4 N6 C23 C24 -47.1(5) . . . . ?
B6 N6 C23 C24 134.3(3) . . . . ?
B4 N6 C23 C28 133.6(3) . . . . ?
B6 N6 C23 C28 -45.0(5) . . . . ?
C28 C23 C24 C25 1.4(5) . . . . ?
N6 C23 C24 C25 -177.9(3) . . . . ?
C23 C24 C25 C26 0.8(5) . . . . ?
C24 C25 C26 C27 -2.5(5) . . . . ?
C25 C26 C27 C28 1.9(6) . . . . ?
C26 C27 C28 C23 0.3(5) . . . . ?
C24 C23 C28 C27 -1.9(5) . . . . ?
N6 C23 C28 C27 177.4(3) . . . . ?

loop_
_cod_related_entry_id
_cod_related_entry_database
_cod_related_entry_code
1 ChemSpider 30653261
